data_7224338
loop_
_publ_author_name
'Huo, Peng'
'Li, Yan-Hong'
'Xue, Li-Jun'
'Chen, Ting'
'Yu, Lei'
'Zhu, Qin-Yu'
'Dai, Jie'

_publ_section_title
;
 Effect of conjugated structures of bipyridinium cations on ion assembly
 and charge-transfer of their tetrathiafulvalene-bicarboxylate salts
;
_journal_issue 11
_journal_name_full CrystEngComm
_journal_page_first 1904
_journal_paper_doi 10.1039/C6CE00180G
_journal_volume 18
_journal_year 2016
_chemical_formula_sum 'C36 H40 N2 O11 S12'
_chemical_formula_weight 1061.49
_space_group_crystal_system triclinic
_space_group_IT_number 2
_space_group_name_Hall '-P 1'
_space_group_name_H-M_alt 'P -1'
_symmetry_space_group_name_Hall '-P 1'
_symmetry_space_group_name_H-M 'P -1'
_atom_sites_solution_hydrogens mixed
_audit_creation_method SHELXL-2014/7
_audit_update_record
;
2016-02-05 deposited with the CCDC.
2016-02-05 downloaded from the CCDC.
;
_cell_angle_alpha 107.14(3)
_cell_angle_beta 106.56(3)
_cell_angle_gamma 94.37(3)
_cell_formula_units_Z 1
_cell_length_a 9.5145(19)
_cell_length_b 9.960(2)
_cell_length_c 13.139(3)
_cell_measurement_reflns_used 5630
_cell_measurement_temperature 293(2)
_cell_measurement_theta_max 27.5
_cell_measurement_theta_min 3.1
_cell_volume 1122.9(5)
_computing_structure_refinement 'SHELXL-2014/7 (Sheldrick, 2014)'
_diffrn_ambient_temperature 293(2)
_diffrn_detector_area_resol_mean 14.63
_diffrn_measured_fraction_theta_full 0.993
_diffrn_measured_fraction_theta_max 0.972
_diffrn_measurement_device_type 'Rigaku Saturn'
_diffrn_measurement_method \w
_diffrn_radiation_type MoK\a
_diffrn_radiation_wavelength 0.71073
_diffrn_reflns_av_R_equivalents 0.0500
_diffrn_reflns_av_unetI/netI 0.0839
_diffrn_reflns_Laue_measured_fraction_full 0.993
_diffrn_reflns_Laue_measured_fraction_max 0.972
_diffrn_reflns_limit_h_max 12
_diffrn_reflns_limit_h_min -9
_diffrn_reflns_limit_k_max 12
_diffrn_reflns_limit_k_min -12
_diffrn_reflns_limit_l_max 16
_diffrn_reflns_limit_l_min -16
_diffrn_reflns_number 10281
_diffrn_reflns_point_group_measured_fraction_full 0.993
_diffrn_reflns_point_group_measured_fraction_max 0.972
_diffrn_reflns_theta_full 25.242
_diffrn_reflns_theta_max 27.439
_diffrn_reflns_theta_min 3.092
_exptl_absorpt_coefficient_mu 0.646
_exptl_absorpt_correction_T_max 1.0000
_exptl_absorpt_correction_T_min 0.7022
_exptl_absorpt_correction_type multi-scan
_exptl_absorpt_process_details 'Jacobson, R. (1998) Private communication'
_exptl_crystal_colour 'dark green'
_exptl_crystal_density_diffrn 1.596
_exptl_crystal_description Chip
_exptl_crystal_F_000 560
_exptl_crystal_size_max 0.800
_exptl_crystal_size_mid 0.400
_exptl_crystal_size_min 0.250
_refine_diff_density_max 0.435
_refine_diff_density_min -0.479
_refine_diff_density_rms 0.118
_refine_ls_extinction_coef 0.155(5)
_refine_ls_extinction_expression Fc^*^=kFc[1+0.001xFc^2^\l^3^/sin(2\q)]^-1/4^
_refine_ls_extinction_method 'SHELXL-2014/7 (Sheldrick 2014'
_refine_ls_goodness_of_fit_ref 1.071
_refine_ls_hydrogen_treatment mixed
_refine_ls_matrix_type full
_refine_ls_number_parameters 290
_refine_ls_number_reflns 4971
_refine_ls_number_restraints 1
_refine_ls_restrained_S_all 1.072
_refine_ls_R_factor_all 0.0528
_refine_ls_R_factor_gt 0.0424
_refine_ls_shift/su_max 0.000
_refine_ls_shift/su_mean 0.000
_refine_ls_structure_factor_coef Fsqd
_refine_ls_weighting_details 'w=1/[\s^2^(Fo^2^)+(0.0430P)^2^] where P=(Fo^2^+2Fc^2^)/3'
_refine_ls_weighting_scheme calc
_refine_ls_wR_factor_gt 0.1109
_refine_ls_wR_factor_ref 0.1141
_reflns_Friedel_coverage 0.000
_reflns_number_gt 3637
_reflns_number_total 4971
_reflns_threshold_expression 'I > 2\s(I)'
_cod_data_source_file c6ce00180g2.cif
_cod_data_source_block 2
_cod_depositor_comments 'Adding full bibliography for 7224337--7224339.cif.'
_cod_original_cell_volume 1122.8(5)
_cod_database_code 7224338
_shelx_shelxl_version_number 2014/7
_shelx_space_group_comment
;
The symmetry employed for this shelxl refinement is uniquely defined
by the following loop, which should always be used as a source of
symmetry information in preference to the above space-group names.
They are only intended as comments.
;
_shelx_estimated_absorpt_t_min 0.626
_shelx_estimated_absorpt_t_max 0.855

loop_
_space_group_symop_operation_xyz
'x, y, z'
'-x, -y, -z'

loop_
_atom_site_label
_atom_site_type_symbol
_atom_site_fract_x
_atom_site_fract_y
_atom_site_fract_z
_atom_site_U_iso_or_equiv
_atom_site_adp_type
_atom_site_occupancy
_atom_site_site_symmetry_order
_atom_site_calc_flag
_atom_site_refinement_flags_posn
_atom_site_refinement_flags_adp
_atom_site_refinement_flags_occupancy
S1 S 0.15529(7) 0.72847(6) 0.29815(5) 0.02543(18) Uani 1 1 d . . .
S2 S -0.15447(7) 0.57963(6) 0.23302(5) 0.02648(19) Uani 1 1 d . . .
S3 S 0.26722(8) 0.49010(7) 0.42741(6) 0.02820(19) Uani 1 1 d . . .
S4 S -0.04978(8) 0.35199(7) 0.34447(6) 0.0304(2) Uani 1 1 d . . .
S5 S 0.35933(8) 0.30698(7) 0.57608(5) 0.0311(2) Uani 1 1 d . . .
S6 S 0.01451(8) 0.14197(7) 0.47035(6) 0.0309(2) Uani 1 1 d . . .
O1 O 0.2052(2) 0.9724(2) 0.24315(17) 0.0400(5) Uani 1 1 d . . .
O2 O -0.0232(2) 0.9987(2) 0.15815(17) 0.0406(5) Uani 1 1 d D . .
O3 O -0.2762(2) 0.8789(2) 0.11017(17) 0.0397(5) Uani 1 1 d . . .
O4 O -0.3917(2) 0.6944(2) 0.13339(16) 0.0363(5) Uani 1 1 d . . .
O5 O -0.6508(3) 0.7320(2) -0.01268(19) 0.0544(7) Uani 1 1 d . . .
H5 H -0.5755 0.7321 0.0370 0.082 Uiso 1 1 calc R U .
O6 O 0.4946(5) -0.0724(5) 0.2853(4) 0.0611(13) Uani 0.5 1 d . . P
N1 N -1.3959(2) 0.6861(2) -0.17831(16) 0.0261(5) Uani 1 1 d . . .
C1 C 0.0112(3) 0.8045(2) 0.23163(19) 0.0229(6) Uani 1 1 d . . .
C2 C -0.1307(3) 0.7371(2) 0.20354(19) 0.0233(6) Uani 1 1 d . . .
C3 C 0.0355(3) 0.5887(2) 0.3025(2) 0.0225(5) Uani 1 1 d . . .
C4 C 0.0817(3) 0.4925(2) 0.3530(2) 0.0236(6) Uani 1 1 d . . .
C5 C 0.2206(3) 0.3517(2) 0.4778(2) 0.0249(6) Uani 1 1 d . . .
C6 C 0.0764(3) 0.2873(2) 0.4370(2) 0.0229(6) Uani 1 1 d . . .
C7 C 0.4397(3) 0.1854(3) 0.4884(3) 0.0448(8) Uani 1 1 d . . .
H7A H 0.3633 0.1087 0.4340 0.067 Uiso 1 1 calc R U .
H7B H 0.5133 0.1477 0.5339 0.067 Uiso 1 1 calc R U .
H7C H 0.4858 0.2347 0.4502 0.067 Uiso 1 1 calc R U .
C8 C -0.1842(3) 0.1093(3) 0.4016(2) 0.0339(7) Uani 1 1 d . . .
H8A H -0.2242 0.1924 0.4311 0.051 Uiso 1 1 calc R U .
H8B H -0.2295 0.0295 0.4151 0.051 Uiso 1 1 calc R U .
H8C H -0.2048 0.0886 0.3221 0.051 Uiso 1 1 calc R U .
C9 C 0.0697(3) 0.9345(3) 0.2102(2) 0.0288(6) Uani 1 1 d . . .
C10 C -0.2771(3) 0.7731(3) 0.1449(2) 0.0269(6) Uani 1 1 d . . .
C11 C -1.2609(3) 0.7561(3) -0.1634(2) 0.0298(6) Uani 1 1 d . . .
H11 H -1.2544 0.8336 -0.1887 0.036 Uiso 1 1 calc R U .
C12 C -1.1334(3) 0.7151(3) -0.1119(2) 0.0283(6) Uani 1 1 d . . .
H12 H -1.0413 0.7655 -0.1019 0.034 Uiso 1 1 calc R U .
C13 C -1.1401(3) 0.5984(2) -0.07419(19) 0.0236(6) Uani 1 1 d . . .
C14 C -1.2818(3) 0.5270(3) -0.0920(2) 0.0275(6) Uani 1 1 d . . .
H14 H -1.2914 0.4479 -0.0691 0.033 Uiso 1 1 calc R U .
C15 C -1.4069(3) 0.5726(3) -0.1432(2) 0.0275(6) Uani 1 1 d . . .
H15 H -1.5004 0.5247 -0.1537 0.033 Uiso 1 1 calc R U .
C16 C -1.5333(3) 0.7296(3) -0.2349(3) 0.0406(7) Uani 1 1 d . . .
H16A H -1.5092 0.8212 -0.2418 0.061 Uiso 1 1 calc R U .
H16B H -1.5997 0.7354 -0.1913 0.061 Uiso 1 1 calc R U .
H16C H -1.5806 0.6605 -0.3083 0.061 Uiso 1 1 calc R U .
C17 C -1.0033(3) 0.5550(2) -0.0191(2) 0.0248(6) Uani 1 1 d . . .
H17 H -0.9134 0.6087 -0.0099 0.030 Uiso 1 1 calc R U .
C18 C -0.6782(5) 0.8693(4) 0.0041(4) 0.0751(13) Uani 1 1 d . . .
H18A H -0.6960 0.9049 0.0748 0.113 Uiso 1 1 calc R U .
H18B H -0.7642 0.8698 -0.0556 0.113 Uiso 1 1 calc R U .
H18C H -0.5935 0.9290 0.0049 0.113 Uiso 1 1 calc R U .
H1 H -0.132(4) 0.951(4) 0.141(3) 0.080(13) Uiso 1 1 d D . .

loop_
_atom_site_aniso_label
_atom_site_aniso_U_11
_atom_site_aniso_U_22
_atom_site_aniso_U_33
_atom_site_aniso_U_23
_atom_site_aniso_U_13
_atom_site_aniso_U_12
S1 0.0230(4) 0.0234(3) 0.0317(4) 0.0137(3) 0.0075(3) 0.0011(2)
S2 0.0225(4) 0.0238(3) 0.0365(4) 0.0166(3) 0.0080(3) 0.0026(3)
S3 0.0211(4) 0.0259(3) 0.0393(4) 0.0160(3) 0.0073(3) 0.0020(3)
S4 0.0211(4) 0.0265(3) 0.0452(4) 0.0225(3) 0.0029(3) 0.0017(3)
S5 0.0259(4) 0.0361(4) 0.0317(4) 0.0146(3) 0.0049(3) 0.0105(3)
S6 0.0261(4) 0.0261(3) 0.0460(4) 0.0228(3) 0.0087(3) 0.0048(3)
O1 0.0357(14) 0.0352(11) 0.0551(13) 0.0257(9) 0.0143(10) -0.0008(9)
O2 0.0429(14) 0.0311(10) 0.0535(13) 0.0287(9) 0.0094(10) 0.0046(9)
O3 0.0374(13) 0.0365(11) 0.0537(12) 0.0301(10) 0.0102(10) 0.0125(9)
O4 0.0267(12) 0.0413(11) 0.0476(12) 0.0261(9) 0.0098(9) 0.0063(9)
O5 0.0438(15) 0.0442(13) 0.0659(15) 0.0274(11) -0.0037(12) 0.0002(10)
O6 0.042(3) 0.068(3) 0.059(3) 0.005(2) 0.012(2) 0.011(2)
N1 0.0256(13) 0.0292(11) 0.0253(11) 0.0118(9) 0.0078(9) 0.0057(9)
C1 0.0283(15) 0.0196(12) 0.0231(12) 0.0088(10) 0.0098(11) 0.0048(10)
C2 0.0313(16) 0.0190(12) 0.0219(12) 0.0085(10) 0.0101(11) 0.0052(10)
C3 0.0238(14) 0.0198(12) 0.0262(12) 0.0097(10) 0.0093(11) 0.0042(10)
C4 0.0207(14) 0.0224(12) 0.0287(13) 0.0105(10) 0.0075(11) 0.0030(10)
C5 0.0254(15) 0.0224(12) 0.0311(13) 0.0136(10) 0.0097(11) 0.0077(10)
C6 0.0254(15) 0.0174(12) 0.0287(13) 0.0110(10) 0.0086(11) 0.0072(10)
C7 0.0346(18) 0.0407(17) 0.0522(18) 0.0080(14) 0.0086(15) 0.0169(13)
C8 0.0284(17) 0.0316(14) 0.0432(16) 0.0192(12) 0.0082(13) 0.0001(11)
C9 0.0343(18) 0.0203(13) 0.0324(14) 0.0094(11) 0.0120(12) 0.0009(11)
C10 0.0303(16) 0.0259(13) 0.0251(13) 0.0083(11) 0.0088(11) 0.0087(11)
C11 0.0337(17) 0.0271(13) 0.0329(14) 0.0159(11) 0.0117(12) 0.0028(11)
C12 0.0253(15) 0.0291(14) 0.0303(14) 0.0100(11) 0.0100(12) -0.0005(11)
C13 0.0263(15) 0.0214(12) 0.0224(12) 0.0056(10) 0.0087(11) 0.0033(10)
C14 0.0275(16) 0.0232(13) 0.0346(14) 0.0137(11) 0.0101(12) 0.0033(10)
C15 0.0241(15) 0.0260(13) 0.0333(14) 0.0121(11) 0.0094(12) 0.0000(10)
C16 0.0315(18) 0.0475(17) 0.0472(17) 0.0249(14) 0.0082(14) 0.0127(13)
C17 0.0211(14) 0.0243(13) 0.0277(13) 0.0065(10) 0.0088(11) 0.0017(10)
C18 0.058(3) 0.053(2) 0.120(4) 0.033(2) 0.030(3) 0.0178(19)

loop_
_atom_type_symbol
_atom_type_description
_atom_type_scat_dispersion_real
_atom_type_scat_dispersion_imag
_atom_type_scat_source
C C 0.0033 0.0016 'International Tables Vol C Tables 4.2.6.8 and 6.1.1.4'
H H 0.0000 0.0000 'International Tables Vol C Tables 4.2.6.8 and 6.1.1.4'
N N 0.0061 0.0033 'International Tables Vol C Tables 4.2.6.8 and 6.1.1.4'
O O 0.0106 0.0060 'International Tables Vol C Tables 4.2.6.8 and 6.1.1.4'
S S 0.1246 0.1234 'International Tables Vol C Tables 4.2.6.8 and 6.1.1.4'

loop_
_geom_angle_atom_site_label_1
_geom_angle_atom_site_label_2
_geom_angle_atom_site_label_3
_geom_angle
_geom_angle_site_symmetry_1
C1 S1 C3 94.72(12) .
C2 S2 C3 95.48(12) .
C4 S3 C5 95.02(12) .
C6 S4 C4 95.25(12) .
C5 S5 C7 102.34(13) .
C6 S6 C8 103.01(12) .
C11 N1 C15 120.0(2) .
C11 N1 C16 121.1(2) .
C15 N1 C16 118.9(2) .
C2 C1 C9 130.3(2) .
C2 C1 S1 117.56(18) .
C9 C1 S1 112.05(19) .
C1 C2 C10 130.5(2) .
C1 C2 S2 117.1(2) .
C10 C2 S2 112.37(19) .
C4 C3 S1 124.1(2) .
C4 C3 S2 121.1(2) .
S1 C3 S2 114.78(13) .
C3 C4 S4 119.4(2) .
C3 C4 S3 126.0(2) .
S4 C4 S3 114.59(13) .
C6 C5 S5 123.93(19) .
C6 C5 S3 116.51(19) .
S5 C5 S3 119.55(15) .
C5 C6 S6 122.30(19) .
C5 C6 S4 117.86(19) .
S6 C6 S4 119.83(15) .
O1 C9 O2 123.7(2) .
O1 C9 C1 117.2(2) .
O2 C9 C1 119.1(2) .
O4 C10 O3 124.1(2) .
O4 C10 C2 116.6(2) .
O3 C10 C2 119.3(2) .
N1 C11 C12 121.1(2) .
C11 C12 C13 120.6(3) .
C12 C13 C14 116.9(2) .
C12 C13 C17 120.4(2) .
C14 C13 C17 122.7(2) .
C15 C14 C13 120.6(2) .
N1 C15 C14 120.8(2) .
C17 C17 C13 125.4(3) 2_365

loop_
_geom_bond_atom_site_label_1
_geom_bond_atom_site_label_2
_geom_bond_distance
_geom_bond_site_symmetry_2
S1 C1 1.755(3) .
S1 C3 1.756(3) .
S2 C2 1.736(2) .
S2 C3 1.759(3) .
S3 C4 1.763(3) .
S3 C5 1.774(2) .
S4 C6 1.755(2) .
S4 C4 1.759(3) .
S5 C5 1.751(3) .
S5 C7 1.789(3) .
S6 C6 1.739(2) .
S6 C8 1.805(3) .
O1 C9 1.225(3) .
O2 C9 1.288(3) .
O3 C10 1.266(3) .
O4 C10 1.238(3) .
O5 C18 1.377(4) .
N1 C11 1.346(3) .
N1 C15 1.349(3) .
N1 C16 1.474(3) .
C1 C2 1.357(4) .
C1 C9 1.503(3) .
C2 C10 1.513(4) .
C3 C4 1.351(3) .
C5 C6 1.351(4) .
C11 C12 1.366(4) .
C12 C13 1.396(3) .
C13 C14 1.398(4) .
C13 C17 1.463(3) .
C14 C15 1.371(4) .
C17 C17 1.331(5) 2_365
